data_1548760
loop_
_publ_author_name
'Bakewell, Clare'
'Ward, Bryan J.'
'White, Andrew J. P.'
'Crimmin, Mark R.'

_publ_section_title
;
 A combined experimental and computational study on the reaction of
 fluoroarenes with Mg-Mg, Mg-Zn, Mg-Al and Al-Zn bonds.
;
_journal_issue 8
_journal_name_full 'Chemical science'
_journal_page_first 2348
_journal_page_last 2356
_journal_paper_doi 10.1039/c7sc05059c
_journal_volume 9
_journal_year 2018
_chemical_formula_moiety 'C59 H85 Al Mg N4, C6 H14'
_chemical_formula_sum 'C65 H99 Al Mg N4'
_chemical_formula_weight 987.77
_space_group_crystal_system monoclinic
_space_group_IT_number 15
_space_group_name_Hall '-I 2ya'
_space_group_name_H-M_alt 'I 1 2/a 1'
_symmetry_space_group_name_Hall '-I 2ya'
_symmetry_space_group_name_H-M 'I 1 2/a 1'
_atom_sites_solution_hydrogens geom
_audit_creation_method SHELXL-2014/7
_audit_update_record
;
2017-09-20 deposited with the CCDC.
2018-01-22 downloaded from the CCDC.
;
_cell_angle_alpha 90
_cell_angle_beta 97.8995(14)
_cell_angle_gamma 90
_cell_formula_units_Z 8
_cell_length_a 21.9257(3)
_cell_length_b 15.7003(2)
_cell_length_c 37.0659(6)
_cell_measurement_reflns_used 10070
_cell_measurement_temperature 173(2)
_cell_measurement_theta_max 73.7180
_cell_measurement_theta_min 4.0470
_cell_volume 12638.5(3)
_computing_cell_refinement 'CrysAlisPro, Rigaku OD'
_computing_data_collection 'CrysAlisPro, Rigaku OD'
_computing_data_reduction 'CrysAlisPro, Rigaku OD'
_computing_molecular_graphics 'Bruker SHELXTL'
_computing_publication_material 'CIFTAB-2014 (Sheldrick, 2014)'
_computing_structure_refinement 'SHELXL-2014/7 (Sheldrick, 2014)'
_computing_structure_solution 'SHELXS-2014 (Sheldrick, 2014)'
_diffrn_ambient_temperature 173(2)
_diffrn_detector_area_resol_mean 10.4115
_diffrn_measured_fraction_theta_full 0.984
_diffrn_measured_fraction_theta_max 0.948
_diffrn_measurement_device_type 'Agilent Xcalibur PX Ultra A'
_diffrn_measurement_method 'omega scans'
_diffrn_radiation_type CuK\a
_diffrn_radiation_wavelength 1.54184
_diffrn_reflns_av_R_equivalents 0.0178
_diffrn_reflns_av_unetI/netI 0.0255
_diffrn_reflns_Laue_measured_fraction_full 0.984
_diffrn_reflns_Laue_measured_fraction_max 0.948
_diffrn_reflns_limit_h_max 18
_diffrn_reflns_limit_h_min -26
_diffrn_reflns_limit_k_max 19
_diffrn_reflns_limit_k_min -18
_diffrn_reflns_limit_l_max 43
_diffrn_reflns_limit_l_min -45
_diffrn_reflns_number 19922
_diffrn_reflns_point_group_measured_fraction_full 0.984
_diffrn_reflns_point_group_measured_fraction_max 0.948
_diffrn_reflns_theta_full 67.684
_diffrn_reflns_theta_max 73.828
_diffrn_reflns_theta_min 3.474
_diffrn_source 'Enhance Ultra (Cu) X-ray Source'
_exptl_absorpt_coefficient_mu 0.660
_exptl_absorpt_correction_T_max 0.953
_exptl_absorpt_correction_T_min 0.867
_exptl_absorpt_correction_type analytical
_exptl_absorpt_process_details
; 
CrysAlisPro 1.171.38.43 (Rigaku Oxford Diffraction, 2015) 
Analytical numeric absorption correction using a multifaceted crystal 
model based on expressions derived by R.C. Clark & J.S. Reid. 
(Clark, R. C. & Reid, J. S. (1995). Acta Cryst. A51, 887-897) 
Empirical absorption correction using spherical harmonics, 
implemented in SCALE3 ABSPACK scaling algorithm. 
;
_exptl_crystal_colour Colourless
_exptl_crystal_density_diffrn 1.038
_exptl_crystal_description 'blocky needles'
_exptl_crystal_F_000 4336
_exptl_crystal_size_max 0.34
_exptl_crystal_size_mid 0.17
_exptl_crystal_size_min 0.09
_refine_diff_density_max 0.304
_refine_diff_density_min -0.188
_refine_diff_density_rms 0.032
_refine_ls_extinction_coef 0.000050(11)
_refine_ls_extinction_expression Fc^*^=kFc[1+0.001xFc^2^\l^3^/sin(2\q)]^-1/4^
_refine_ls_extinction_method 'SHELXL-2014/7 (Sheldrick 2014'
_refine_ls_goodness_of_fit_ref 1.042
_refine_ls_hydrogen_treatment constr
_refine_ls_matrix_type full
_refine_ls_number_parameters 608
_refine_ls_number_reflns 12130
_refine_ls_number_restraints 0
_refine_ls_restrained_S_all 1.042
_refine_ls_R_factor_all 0.0444
_refine_ls_R_factor_gt 0.0377
_refine_ls_shift/su_max 0.001
_refine_ls_shift/su_mean 0.000
_refine_ls_structure_factor_coef Fsqd
_refine_ls_weighting_details 'w=1/[\s^2^(Fo^2^)+(0.0561P)^2^+3.9085P] where P=(Fo^2^+2Fc^2^)/3'
_refine_ls_weighting_scheme calc
_refine_ls_wR_factor_gt 0.1016
_refine_ls_wR_factor_ref 0.1075
_reflns_Friedel_coverage 0.000
_reflns_number_gt 10359
_reflns_number_total 12130
_reflns_threshold_expression 'I > 2\s(I)'
_cod_data_source_file c7sc05059c3.cif
_cod_data_source_block 6
_cod_depositor_comments 'Adding full bibliography for 1548752--1548762.cif.'
_cod_database_code 1548760
_shelx_shelxl_version_number 2014/7
_shelx_space_group_comment
; 
The symmetry employed for this shelxl refinement is uniquely defined 
by the following loop, which should always be used as a source of 
symmetry information in preference to the above space-group names. 
They are only intended as comments. 
;

loop_
_space_group_symop_operation_xyz
'x, y, z'
'-x+1/2, y, -z'
'x+1/2, y+1/2, z+1/2'
'-x+1, y+1/2, -z+1/2'
'-x, -y, -z'
'x-1/2, -y, z'
'-x+1/2, -y+1/2, -z+1/2'
'x, -y+1/2, z+1/2'

loop_
_atom_site_label
_atom_site_type_symbol
_atom_site_fract_x
_atom_site_fract_y
_atom_site_fract_z
_atom_site_U_iso_or_equiv
_atom_site_adp_type
_atom_site_occupancy
_atom_site_site_symmetry_order
_atom_site_calc_flag
_atom_site_refinement_flags_posn
_atom_site_refinement_flags_adp
Al1 Al 0.37505(2) 0.52188(2) 0.13622(2) 0.02473(8) Uani 1 1 d . .
Mg1 Mg 0.37611(2) 0.69033(2) 0.15840(2) 0.02676(9) Uani 1 1 d . .
N1 N 0.29719(4) 0.45858(6) 0.13589(3) 0.0262(2) Uani 1 1 d . .
C1 C 0.26005(5) 0.43771(8) 0.10576(3) 0.0296(2) Uani 1 1 d . .
C2 C 0.27614(6) 0.44753(9) 0.07081(3) 0.0342(3) Uani 1 1 d . .
H2A H 0.2439 0.4406 0.0511 0.041 Uiso 1 1 calc R U
C3 C 0.33433(6) 0.46636(8) 0.06150(3) 0.0317(3) Uani 1 1 d . .
N3 N 0.38197(4) 0.48895(6) 0.08580(3) 0.0272(2) Uani 1 1 d . .
C4 C 0.19691(6) 0.40081(10) 0.10763(4) 0.0409(3) Uani 1 1 d . .
H4A H 0.1970 0.3706 0.1308 0.061 Uiso 1 1 calc R U
H4B H 0.1862 0.3610 0.0874 0.061 Uiso 1 1 calc R U
H4C H 0.1665 0.4469 0.1059 0.061 Uiso 1 1 calc R U
C5 C 0.34067(7) 0.45945(11) 0.02145(3) 0.0460(3) Uani 1 1 d . .
H5A H 0.3225 0.5099 0.0086 0.069 Uiso 1 1 calc R U
H5B H 0.3192 0.4083 0.0113 0.069 Uiso 1 1 calc R U
H5C H 0.3844 0.4557 0.0186 0.069 Uiso 1 1 calc R U
C6 C 0.27782(5) 0.43705(8) 0.17060(3) 0.0274(2) Uani 1 1 d . .
C7 C 0.29663(6) 0.35866(8) 0.18688(3) 0.0322(3) Uani 1 1 d . .
C8 C 0.27790(7) 0.33854(9) 0.22035(4) 0.0391(3) Uani 1 1 d . .
H8A H 0.2907 0.2863 0.2319 0.047 Uiso 1 1 calc R U
C9 C 0.24106(6) 0.39338(9) 0.23702(4) 0.0406(3) Uani 1 1 d . .
H9A H 0.2283 0.3784 0.2597 0.049 Uiso 1 1 calc R U
C10 C 0.22293(6) 0.46966(9) 0.22071(4) 0.0368(3) Uani 1 1 d . .
H10A H 0.1975 0.5068 0.2323 0.044 Uiso 1 1 calc R U
C11 C 0.24101(5) 0.49386(8) 0.18745(3) 0.0305(2) Uani 1 1 d . .
C12 C 0.33402(7) 0.29477(9) 0.16832(4) 0.0419(3) Uani 1 1 d . .
H12A H 0.3532 0.3256 0.1491 0.050 Uiso 1 1 calc R U
C13 C 0.38552(8) 0.25433(11) 0.19445(5) 0.0578(4) Uani 1 1 d . .
H13A H 0.4099 0.2991 0.2081 0.087 Uiso 1 1 calc R U
H13B H 0.4121 0.2208 0.1806 0.087 Uiso 1 1 calc R U
H13C H 0.3678 0.2171 0.2115 0.087 Uiso 1 1 calc R U
C14 C 0.29209(11) 0.22515(13) 0.14964(7) 0.0825(7) Uani 1 1 d . .
H14A H 0.2720 0.1949 0.1679 0.124 Uiso 1 1 calc R U
H14B H 0.3167 0.1849 0.1375 0.124 Uiso 1 1 calc R U
H14C H 0.2607 0.2511 0.1316 0.124 Uiso 1 1 calc R U
C15 C 0.21964(6) 0.57944(9) 0.17121(4) 0.0374(3) Uani 1 1 d . .
H15A H 0.2380 0.5873 0.1482 0.045 Uiso 1 1 calc R U
C16 C 0.14912(7) 0.58221(12) 0.16164(5) 0.0572(4) Uani 1 1 d . .
H16A H 0.1359 0.5394 0.1429 0.086 Uiso 1 1 calc R U
H16B H 0.1365 0.6389 0.1524 0.086 Uiso 1 1 calc R U
H16C H 0.1300 0.5701 0.1835 0.086 Uiso 1 1 calc R U
C17 C 0.24147(7) 0.65284(9) 0.19686(4) 0.0454(3) Uani 1 1 d . .
H17A H 0.2212 0.6493 0.2188 0.068 Uiso 1 1 calc R U
H17B H 0.2311 0.7072 0.1845 0.068 Uiso 1 1 calc R U
H17C H 0.2862 0.6491 0.2037 0.068 Uiso 1 1 calc R U
C18 C 0.44250(5) 0.49118(8) 0.07442(3) 0.0291(2) Uani 1 1 d . .
C19 C 0.46468(6) 0.56715(8) 0.06081(3) 0.0344(3) Uani 1 1 d . .
C20 C 0.52402(7) 0.56656(9) 0.05085(4) 0.0428(3) Uani 1 1 d . .
H20A H 0.5399 0.6171 0.0416 0.051 Uiso 1 1 calc R U
C21 C 0.55975(7) 0.49396(10) 0.05429(4) 0.0451(3) Uani 1 1 d . .
H21A H 0.6000 0.4950 0.0475 0.054 Uiso 1 1 calc R U
C22 C 0.53724(6) 0.41977(9) 0.06756(4) 0.0403(3) Uani 1 1 d . .
H22A H 0.5623 0.3701 0.0698 0.048 Uiso 1 1 calc R U
C23 C 0.47825(6) 0.41657(8) 0.07778(3) 0.0330(3) Uani 1 1 d . .
C24 C 0.42644(7) 0.64801(9) 0.05594(4) 0.0399(3) Uani 1 1 d . .
H24A H 0.3867 0.6369 0.0654 0.048 Uiso 1 1 calc R U
C25 C 0.41141(10) 0.67396(12) 0.01588(5) 0.0643(5) Uani 1 1 d . .
H25A H 0.4496 0.6878 0.0062 0.096 Uiso 1 1 calc R U
H25B H 0.3844 0.7240 0.0139 0.096 Uiso 1 1 calc R U
H25C H 0.3906 0.6268 0.0019 0.096 Uiso 1 1 calc R U
C26 C 0.45791(9) 0.72203(10) 0.07728(5) 0.0544(4) Uani 1 1 d . .
H26A H 0.4673 0.7062 0.1030 0.082 Uiso 1 1 calc R U
H26B H 0.4306 0.7717 0.0749 0.082 Uiso 1 1 calc R U
H26C H 0.4962 0.7360 0.0677 0.082 Uiso 1 1 calc R U
C27 C 0.45374(6) 0.33267(9) 0.09043(4) 0.0395(3) Uani 1 1 d . .
H27A H 0.4178 0.3461 0.1034 0.047 Uiso 1 1 calc R U
C28 C 0.50041(7) 0.28381(10) 0.11687(5) 0.0512(4) Uani 1 1 d . .
H28A H 0.5331 0.2618 0.1039 0.077 Uiso 1 1 calc R U
H28B H 0.4798 0.2362 0.1273 0.077 Uiso 1 1 calc R U
H28C H 0.5183 0.3220 0.1364 0.077 Uiso 1 1 calc R U
C29 C 0.43040(11) 0.27605(12) 0.05788(6) 0.0724(5) Uani 1 1 d . .
H29A H 0.3986 0.3065 0.0417 0.109 Uiso 1 1 calc R U
H29B H 0.4130 0.2236 0.0665 0.109 Uiso 1 1 calc R U
H29C H 0.4647 0.2618 0.0446 0.109 Uiso 1 1 calc R U
C30 C 0.44290(6) 0.46473(9) 0.16826(4) 0.0372(3) Uani 1 1 d . .
H30A H 0.4825 0.4887 0.1638 0.056 Uiso 1 1 calc R U
H30B H 0.4422 0.4035 0.1630 0.056 Uiso 1 1 calc R U
H30C H 0.4376 0.4737 0.1938 0.056 Uiso 1 1 calc R U
N31 N 0.34343(5) 0.81238(6) 0.14766(3) 0.0284(2) Uani 1 1 d . .
C31 C 0.33113(5) 0.86184(8) 0.17536(3) 0.0297(2) Uani 1 1 d . .
C32 C 0.35681(6) 0.85029(8) 0.21156(3) 0.0302(2) Uani 1 1 d . .
H32A H 0.3399 0.8851 0.2287 0.036 Uiso 1 1 calc R U
C33 C 0.40429(5) 0.79463(7) 0.22668(3) 0.0279(2) Uani 1 1 d . .
N33 N 0.42046(4) 0.72610(6) 0.20958(3) 0.0267(2) Uani 1 1 d . .
C34 C 0.28758(7) 0.93687(9) 0.16805(4) 0.0445(3) Uani 1 1 d . .
H34A H 0.3090 0.9841 0.1578 0.067 Uiso 1 1 calc R U
H34B H 0.2738 0.9551 0.1909 0.067 Uiso 1 1 calc R U
H34C H 0.2518 0.9199 0.1507 0.067 Uiso 1 1 calc R U
C35 C 0.43642(7) 0.81947(9) 0.26394(3) 0.0383(3) Uani 1 1 d . .
H35A H 0.4084 0.8109 0.2821 0.057 Uiso 1 1 calc R U
H35B H 0.4485 0.8796 0.2637 0.057 Uiso 1 1 calc R U
H35C H 0.4732 0.7841 0.2702 0.057 Uiso 1 1 calc R U
C36 C 0.33175(6) 0.84603(8) 0.11138(3) 0.0304(2) Uani 1 1 d . .
C37 C 0.36990(6) 0.91124(8) 0.10080(3) 0.0353(3) Uani 1 1 d . .
C38 C 0.36090(7) 0.93870(9) 0.06466(4) 0.0449(3) Uani 1 1 d . .
H38A H 0.3863 0.9826 0.0573 0.054 Uiso 1 1 calc R U
C39 C 0.31589(8) 0.90354(11) 0.03935(4) 0.0501(4) Uani 1 1 d . .
H39A H 0.3106 0.9228 0.0148 0.060 Uiso 1 1 calc R U
C40 C 0.27859(7) 0.84018(10) 0.05002(4) 0.0455(3) Uani 1 1 d . .
H40A H 0.2477 0.8160 0.0325 0.055 Uiso 1 1 calc R U
C41 C 0.28506(6) 0.81080(8) 0.08581(3) 0.0354(3) Uani 1 1 d . .
C42 C 0.42145(7) 0.95226(9) 0.12694(4) 0.0403(3) Uani 1 1 d . .
H42A H 0.4188 0.9302 0.1520 0.048 Uiso 1 1 calc R U
C43 C 0.48472(8) 0.93016(13) 0.11736(6) 0.0653(5) Uani 1 1 d . .
H43A H 0.4910 0.8684 0.1192 0.098 Uiso 1 1 calc R U
H43B H 0.5163 0.9591 0.1343 0.098 Uiso 1 1 calc R U
H43C H 0.4876 0.9487 0.0924 0.098 Uiso 1 1 calc R U
C44 C 0.41510(10) 1.04879(11) 0.12776(6) 0.0712(6) Uani 1 1 d . .
H44A H 0.4226 1.0725 0.1043 0.107 Uiso 1 1 calc R U
H44B H 0.4452 1.0722 0.1473 0.107 Uiso 1 1 calc R U
H44C H 0.3734 1.0638 0.1322 0.107 Uiso 1 1 calc R U
C45 C 0.23936(7) 0.74579(10) 0.09639(4) 0.0446(3) Uani 1 1 d . .
H45A H 0.2549 0.7251 0.1215 0.054 Uiso 1 1 calc R U
C46 C 0.17684(9) 0.78769(15) 0.09756(7) 0.0815(6) Uani 1 1 d . .
H46A H 0.1814 0.8346 0.1152 0.122 Uiso 1 1 calc R U
H46B H 0.1480 0.7455 0.1049 0.122 Uiso 1 1 calc R U
H46C H 0.1610 0.8099 0.0734 0.122 Uiso 1 1 calc R U
C47 C 0.23183(9) 0.66901(11) 0.07128(5) 0.0628(5) Uani 1 1 d . .
H47A H 0.2149 0.6873 0.0467 0.094 Uiso 1 1 calc R U
H47B H 0.2037 0.6280 0.0803 0.094 Uiso 1 1 calc R U
H47C H 0.2720 0.6421 0.0707 0.094 Uiso 1 1 calc R U
C48 C 0.46829(5) 0.67132(8) 0.22704(3) 0.0296(2) Uani 1 1 d . .
C49 C 0.45738(6) 0.61745(8) 0.25580(3) 0.0347(3) Uani 1 1 d . .
C50 C 0.50426(7) 0.56162(9) 0.27012(4) 0.0449(3) Uani 1 1 d . .
H50A H 0.4977 0.5248 0.2896 0.054 Uiso 1 1 calc R U
C51 C 0.55952(7) 0.55880(10) 0.25670(5) 0.0504(4) Uani 1 1 d . .
H51A H 0.5908 0.5206 0.2670 0.061 Uiso 1 1 calc R U
C52 C 0.56959(6) 0.61135(10) 0.22833(4) 0.0465(3) Uani 1 1 d . .
H52A H 0.6079 0.6086 0.2191 0.056 Uiso 1 1 calc R U
C53 C 0.52475(6) 0.66848(9) 0.21287(4) 0.0360(3) Uani 1 1 d . .
C54 C 0.39699(7) 0.61573(9) 0.27148(4) 0.0407(3) Uani 1 1 d . .
H54A H 0.3701 0.6620 0.2595 0.049 Uiso 1 1 calc R U
C55 C 0.40564(9) 0.63129(12) 0.31285(4) 0.0577(4) Uani 1 1 d . .
H55A H 0.4278 0.5831 0.3253 0.087 Uiso 1 1 calc R U
H55B H 0.3653 0.6370 0.3211 0.087 Uiso 1 1 calc R U
H55C H 0.4294 0.6837 0.3184 0.087 Uiso 1 1 calc R U
C56 C 0.36410(8) 0.53083(11) 0.26316(5) 0.0565(4) Uani 1 1 d . .
H56A H 0.3572 0.5217 0.2368 0.085 Uiso 1 1 calc R U
H56B H 0.3244 0.5317 0.2725 0.085 Uiso 1 1 calc R U
H56C H 0.3896 0.4846 0.2749 0.085 Uiso 1 1 calc R U
C57 C 0.53837(6) 0.72931(11) 0.18328(4) 0.0445(3) Uani 1 1 d . .
H57A H 0.4983 0.7426 0.1680 0.053 Uiso 1 1 calc R U
C58 C 0.58111(10) 0.69193(18) 0.15805(6) 0.0837(7) Uani 1 1 d . .
H58A H 0.6224 0.6843 0.1716 0.125 Uiso 1 1 calc R U
H58B H 0.5833 0.7308 0.1376 0.125 Uiso 1 1 calc R U
H58C H 0.5651 0.6367 0.1488 0.125 Uiso 1 1 calc R U
C59 C 0.56420(10) 0.81329(14) 0.20004(5) 0.0717(5) Uani 1 1 d . .
H59A H 0.5349 0.8381 0.2148 0.108 Uiso 1 1 calc R U
H59B H 0.5709 0.8530 0.1806 0.108 Uiso 1 1 calc R U
H59C H 0.6034 0.8025 0.2155 0.108 Uiso 1 1 calc R U

loop_
_atom_site_aniso_label
_atom_site_aniso_U_11
_atom_site_aniso_U_22
_atom_site_aniso_U_33
_atom_site_aniso_U_23
_atom_site_aniso_U_13
_atom_site_aniso_U_12
Al1 0.02590(16) 0.02703(17) 0.02143(16) -0.00226(12) 0.00382(12) 0.00049(13)
Mg1 0.03021(19) 0.02548(19) 0.02433(18) -0.00198(14) 0.00281(14) 0.00190(15)
N1 0.0268(4) 0.0287(5) 0.0235(4) -0.0005(4) 0.0047(4) 0.0008(4)
C1 0.0257(5) 0.0325(6) 0.0303(6) -0.0011(5) 0.0027(4) 0.0020(5)
C2 0.0292(6) 0.0472(7) 0.0247(5) -0.0014(5) -0.0023(4) -0.0005(5)
C3 0.0344(6) 0.0381(6) 0.0221(5) -0.0018(5) 0.0027(4) 0.0005(5)
N3 0.0281(5) 0.0307(5) 0.0235(4) -0.0022(4) 0.0055(4) 0.0004(4)
C4 0.0290(6) 0.0536(8) 0.0395(7) -0.0051(6) 0.0030(5) -0.0067(6)
C5 0.0448(7) 0.0695(10) 0.0236(6) -0.0056(6) 0.0046(5) -0.0070(7)
C6 0.0260(5) 0.0314(6) 0.0253(5) -0.0002(4) 0.0050(4) -0.0039(5)
C7 0.0330(6) 0.0324(6) 0.0317(6) 0.0012(5) 0.0058(5) -0.0021(5)
C8 0.0463(7) 0.0359(6) 0.0355(6) 0.0084(5) 0.0076(5) -0.0058(6)
C9 0.0436(7) 0.0478(8) 0.0327(6) 0.0027(6) 0.0143(5) -0.0119(6)
C10 0.0342(6) 0.0435(7) 0.0355(6) -0.0046(5) 0.0149(5) -0.0050(6)
C11 0.0263(5) 0.0356(6) 0.0304(6) -0.0015(5) 0.0070(4) -0.0016(5)
C12 0.0527(8) 0.0329(7) 0.0413(7) 0.0041(6) 0.0104(6) 0.0087(6)
C13 0.0598(10) 0.0562(9) 0.0590(10) 0.0180(8) 0.0139(8) 0.0220(8)
C14 0.0907(15) 0.0520(10) 0.0992(16) -0.0331(11) -0.0068(12) 0.0137(10)
C15 0.0379(7) 0.0402(7) 0.0360(6) 0.0001(5) 0.0121(5) 0.0097(6)
C16 0.0422(8) 0.0656(10) 0.0629(10) -0.0068(8) 0.0042(7) 0.0198(8)
C17 0.0549(8) 0.0382(7) 0.0465(8) -0.0003(6) 0.0192(7) 0.0033(6)
C18 0.0304(6) 0.0361(6) 0.0217(5) -0.0054(4) 0.0068(4) -0.0018(5)
C19 0.0414(7) 0.0374(6) 0.0262(6) -0.0055(5) 0.0108(5) -0.0047(5)
C20 0.0467(8) 0.0442(7) 0.0413(7) -0.0036(6) 0.0201(6) -0.0098(6)
C21 0.0375(7) 0.0579(9) 0.0438(7) -0.0056(7) 0.0192(6) -0.0046(7)
C22 0.0354(7) 0.0466(7) 0.0410(7) -0.0032(6) 0.0131(5) 0.0044(6)
C23 0.0331(6) 0.0386(6) 0.0286(6) -0.0045(5) 0.0085(5) -0.0001(5)
C24 0.0521(8) 0.0343(6) 0.0357(7) -0.0027(5) 0.0145(6) -0.0022(6)
C25 0.0976(14) 0.0514(9) 0.0437(9) 0.0022(7) 0.0088(9) 0.0142(9)
C26 0.0692(10) 0.0403(8) 0.0567(9) -0.0113(7) 0.0190(8) -0.0076(7)
C27 0.0374(7) 0.0365(7) 0.0458(7) 0.0010(6) 0.0099(6) 0.0025(6)
C28 0.0460(8) 0.0459(8) 0.0630(10) 0.0114(7) 0.0120(7) 0.0106(7)
C29 0.0984(15) 0.0471(9) 0.0671(12) -0.0064(9) -0.0047(10) -0.0168(10)
C30 0.0371(6) 0.0373(6) 0.0348(6) -0.0050(5) -0.0034(5) 0.0045(5)
N31 0.0304(5) 0.0291(5) 0.0253(5) 0.0003(4) 0.0029(4) 0.0034(4)
C31 0.0286(5) 0.0284(6) 0.0327(6) -0.0003(5) 0.0060(4) 0.0035(5)
C32 0.0324(6) 0.0300(6) 0.0294(6) -0.0049(5) 0.0089(5) 0.0038(5)
C33 0.0300(5) 0.0296(6) 0.0247(5) -0.0025(4) 0.0058(4) -0.0004(5)
N33 0.0267(5) 0.0273(5) 0.0258(4) -0.0012(4) 0.0024(4) 0.0030(4)
C34 0.0478(8) 0.0432(7) 0.0422(7) 0.0003(6) 0.0057(6) 0.0192(6)
C35 0.0460(7) 0.0358(6) 0.0311(6) -0.0082(5) -0.0014(5) 0.0060(6)
C36 0.0339(6) 0.0291(6) 0.0282(6) 0.0017(5) 0.0037(5) 0.0053(5)
C37 0.0414(7) 0.0310(6) 0.0330(6) 0.0014(5) 0.0035(5) 0.0014(5)
C38 0.0559(8) 0.0405(7) 0.0377(7) 0.0092(6) 0.0048(6) -0.0057(6)
C39 0.0637(9) 0.0542(9) 0.0302(7) 0.0112(6) -0.0012(6) -0.0041(8)
C40 0.0502(8) 0.0523(8) 0.0310(6) 0.0033(6) -0.0053(6) -0.0053(7)
C41 0.0363(6) 0.0372(6) 0.0316(6) 0.0017(5) 0.0006(5) 0.0008(5)
C42 0.0478(8) 0.0348(7) 0.0377(7) 0.0012(5) 0.0040(6) -0.0057(6)
C43 0.0480(9) 0.0631(11) 0.0816(13) -0.0234(10) -0.0028(8) -0.0026(8)
C44 0.0728(12) 0.0389(8) 0.0946(15) -0.0178(9) -0.0142(11) 0.0025(8)
C45 0.0410(7) 0.0512(8) 0.0386(7) 0.0067(6) -0.0052(6) -0.0093(6)
C46 0.0530(10) 0.0800(14) 0.1163(19) -0.0057(13) 0.0289(11) -0.0089(10)
C47 0.0704(11) 0.0483(9) 0.0667(11) -0.0017(8) -0.0015(9) -0.0153(8)
C48 0.0297(6) 0.0285(6) 0.0290(6) -0.0068(5) -0.0023(4) 0.0034(5)
C49 0.0388(7) 0.0305(6) 0.0320(6) -0.0025(5) -0.0049(5) -0.0006(5)
C50 0.0533(8) 0.0320(6) 0.0438(7) 0.0014(6) -0.0129(6) 0.0033(6)
C51 0.0467(8) 0.0371(7) 0.0607(9) -0.0090(7) -0.0171(7) 0.0151(6)
C52 0.0332(7) 0.0479(8) 0.0556(9) -0.0157(7) -0.0041(6) 0.0116(6)
C53 0.0307(6) 0.0398(7) 0.0361(6) -0.0111(5) -0.0002(5) 0.0054(5)
C54 0.0448(7) 0.0418(7) 0.0340(6) 0.0057(5) 0.0003(5) -0.0043(6)
C55 0.0672(10) 0.0687(11) 0.0366(8) 0.0026(7) 0.0051(7) -0.0107(9)
C56 0.0574(9) 0.0529(9) 0.0565(9) 0.0035(7) -0.0015(8) -0.0178(8)
C57 0.0306(6) 0.0645(9) 0.0395(7) -0.0047(7) 0.0083(5) 0.0018(6)
C58 0.0614(11) 0.136(2) 0.0597(11) 0.0027(12) 0.0295(9) 0.0305(13)
C59 0.0813(13) 0.0766(13) 0.0564(10) 0.0065(9) 0.0066(9) -0.0330(11)

loop_
_atom_type_symbol
_atom_type_description
_atom_type_scat_dispersion_real
_atom_type_scat_dispersion_imag
_atom_type_scat_source
C C 0.0181 0.0091 'International Tables Vol C Tables 4.2.6.8 and 6.1.1.4'
H H 0.0000 0.0000 'International Tables Vol C Tables 4.2.6.8 and 6.1.1.4'
Al Al 0.2130 0.2455 'International Tables Vol C Tables 4.2.6.8 and 6.1.1.4'
Mg Mg 0.1719 0.1771 'International Tables Vol C Tables 4.2.6.8 and 6.1.1.4'
N N 0.0311 0.0180 'International Tables Vol C Tables 4.2.6.8 and 6.1.1.4'

loop_
_geom_angle_atom_site_label_1
_geom_angle_atom_site_label_2
_geom_angle_atom_site_label_3
_geom_angle
N3 Al1 N1 92.37(4)
N3 Al1 C30 107.48(5)
N1 Al1 C30 110.63(5)
N3 Al1 Mg1 122.36(3)
N1 Al1 Mg1 117.05(3)
C30 Al1 Mg1 106.21(4)
N31 Mg1 N33 91.81(4)
N31 Mg1 Al1 147.19(3)
N33 Mg1 Al1 120.73(3)
C1 N1 C6 117.89(9)
C1 N1 Al1 123.96(8)
C6 N1 Al1 118.08(7)
N1 C1 C2 123.24(11)
N1 C1 C4 121.02(11)
C2 C1 C4 115.75(11)
C1 C2 C3 127.39(11)
N3 C3 C2 123.20(10)
N3 C3 C5 120.91(11)
C2 C3 C5 115.88(11)
C3 N3 C18 118.39(9)
C3 N3 Al1 123.92(8)
C18 N3 Al1 117.68(7)
C11 C6 C7 121.11(11)
C11 C6 N1 120.18(10)
C7 C6 N1 118.71(10)
C8 C7 C6 118.32(12)
C8 C7 C12 119.76(12)
C6 C7 C12 121.87(11)
C9 C8 C7 121.17(13)
C10 C9 C8 119.79(12)
C9 C10 C11 121.62(12)
C10 C11 C6 117.97(12)
C10 C11 C15 118.69(11)
C6 C11 C15 123.34(10)
C7 C12 C13 112.75(12)
C7 C12 C14 110.38(13)
C13 C12 C14 109.68(14)
C11 C15 C17 111.54(11)
C11 C15 C16 111.20(12)
C17 C15 C16 109.93(12)
C23 C18 C19 121.48(11)
C23 C18 N3 118.46(11)
C19 C18 N3 120.05(11)
C20 C19 C18 117.91(12)
C20 C19 C24 119.46(12)
C18 C19 C24 122.61(11)
C21 C20 C19 121.18(13)
C20 C21 C22 120.23(12)
C21 C22 C23 121.06(13)
C22 C23 C18 118.13(12)
C22 C23 C27 119.61(12)
C18 C23 C27 122.20(11)
C26 C24 C19 111.98(13)
C26 C24 C25 108.88(13)
C19 C24 C25 112.30(12)
C23 C27 C28 113.57(12)
C23 C27 C29 110.75(12)
C28 C27 C29 109.71(14)
C31 N31 C36 118.33(10)
C31 N31 Mg1 119.31(8)
C36 N31 Mg1 122.33(8)
N31 C31 C32 124.30(11)
N31 C31 C34 119.98(11)
C32 C31 C34 115.72(11)
C31 C32 C33 129.77(11)
N33 C33 C32 122.97(11)
N33 C33 C35 121.72(11)
C32 C33 C35 115.31(10)
C33 N33 C48 119.84(10)
C33 N33 Mg1 122.21(8)
C48 N33 Mg1 117.89(7)
C41 C36 C37 120.08(11)
C41 C36 N31 120.37(11)
C37 C36 N31 119.42(11)
C38 C37 C36 118.68(12)
C38 C37 C42 118.28(12)
C36 C37 C42 123.02(11)
C39 C38 C37 121.52(13)
C40 C39 C38 119.35(13)
C39 C40 C41 121.66(13)
C40 C41 C36 118.70(12)
C40 C41 C45 118.93(12)
C36 C41 C45 122.28(11)
C43 C42 C44 108.73(15)
C43 C42 C37 112.05(12)
C44 C42 C37 111.77(13)
C47 C45 C41 113.28(13)
C47 C45 C46 109.71(15)
C41 C45 C46 110.15(14)
C49 C48 C53 120.82(11)
C49 C48 N33 120.72(11)
C53 C48 N33 118.30(11)
C50 C49 C48 118.15(13)
C50 C49 C54 118.55(12)
C48 C49 C54 123.29(11)
C51 C50 C49 121.48(14)
C50 C51 C52 119.95(13)
C51 C52 C53 121.39(14)
C52 C53 C48 118.21(13)
C52 C53 C57 120.33(13)
C48 C53 C57 121.35(12)
C49 C54 C56 110.55(13)
C49 C54 C55 112.60(12)
C56 C54 C55 109.28(13)
C53 C57 C58 113.53(15)
C53 C57 C59 110.33(12)
C58 C57 C59 110.78(16)

loop_
_geom_bond_atom_site_label_1
_geom_bond_atom_site_label_2
_geom_bond_distance
Al1 N3 1.9651(10)
Al1 N1 1.9739(10)
Al1 C30 1.9856(13)
Al1 Mg1 2.7687(5)
Mg1 N31 2.0653(10)
Mg1 N33 2.0862(10)
N1 C1 1.3296(15)
N1 C6 1.4490(14)
C1 C2 1.3974(17)
C1 C4 1.5111(17)
C2 C3 1.3984(18)
C3 N3 1.3301(16)
C3 C5 1.5136(16)
N3 C18 1.4471(14)
C6 C11 1.4057(17)
C6 C7 1.4073(17)
C7 C8 1.3954(17)
C7 C12 1.5188(18)
C8 C9 1.383(2)
C9 C10 1.375(2)
C10 C11 1.3984(17)
C11 C15 1.5197(18)
C12 C13 1.522(2)
C12 C14 1.531(2)
C15 C17 1.528(2)
C15 C16 1.539(2)
C18 C23 1.4055(18)
C18 C19 1.4073(18)
C19 C20 1.4005(18)
C19 C24 1.5184(19)
C20 C21 1.379(2)
C21 C22 1.382(2)
C22 C23 1.3978(17)
C23 C27 1.5208(18)
C24 C26 1.517(2)
C24 C25 1.531(2)
C27 C28 1.523(2)
C27 C29 1.529(2)
N31 C31 1.3438(15)
N31 C36 1.4347(15)
C31 C32 1.3937(17)
C31 C34 1.5172(17)
C32 C33 1.4147(17)
C33 N33 1.3217(15)
C33 C35 1.5126(16)
N33 C48 1.4394(15)
C36 C41 1.4090(18)
C36 C37 1.4115(18)
C37 C38 1.3951(19)
C37 C42 1.5264(19)
C38 C39 1.380(2)
C39 C40 1.380(2)
C40 C41 1.3932(18)
C41 C45 1.5192(19)
C42 C43 1.519(2)
C42 C44 1.523(2)
C45 C47 1.518(2)
C45 C46 1.527(3)
C48 C49 1.4068(18)
C48 C53 1.4104(17)
C49 C50 1.3987(19)
C49 C54 1.5178(19)
C50 C51 1.372(2)
C51 C52 1.378(2)
C52 C53 1.3944(19)
C53 C57 1.515(2)
C54 C56 1.527(2)
C54 C55 1.538(2)
C57 C58 1.529(2)
C57 C59 1.533(2)
